data_7054150
loop_
_publ_author_name
'Al-Jaroudi, Said S.'
'Monim-ul-Mehboob, M.'
'Altaf, Muhammad'
'Fettouhi, Mohammed'
'Wazeer, Mohammed I. M.'
'Altuwaijri, Saleh'
'Isab, Anvarhusein A.'

_publ_section_title
;
 Synthesis, spectroscopic characterization, X-ray structure and
 electrochemistry of new bis(1,2-diaminocyclohexane)gold(iii) chloride
 compounds and their anticancer activities against PC3 and SGC7901 cancer
 cell lines
;
_journal_issue 7
_journal_name_full 'New Journal of Chemistry'
_journal_page_first 3199
_journal_paper_doi 10.1039/c3nj01624b
_journal_volume 38
_journal_year 2014
_chemical_absolute_configuration syn
_chemical_formula_moiety 'C12 H28 Au N4 3+, C6 H14 Au Cl2 N2 1+, 4(Cl 1-), 2(H2O)'
_chemical_formula_sum 'C18 H46 Au2 Cl6 N6 O2'
_chemical_formula_weight 985.24
_chemical_name_systematic ?
_space_group_IT_number 4
_symmetry_cell_setting monoclinic
_symmetry_space_group_name_Hall 'P 2yb'
_symmetry_space_group_name_H-M 'P 1 21 1'
_atom_sites_solution_hydrogens geom
_atom_sites_solution_primary direct
_atom_sites_solution_secondary difmap
_audit_creation_method SHELXL-97
_cell_angle_alpha 90.00
_cell_angle_beta 93.558(3)
_cell_angle_gamma 90.00
_cell_formula_units_Z 2
_cell_length_a 7.3996(13)
_cell_length_b 20.650(4)
_cell_length_c 10.5543(19)
_cell_measurement_reflns_used 21865
_cell_measurement_temperature 296(2)
_cell_measurement_theta_max 28.32
_cell_measurement_theta_min 1.93
_cell_volume 1609.6(5)
_computing_cell_refinement 'SAINT (Bruker, 2007)'
_computing_data_collection 'SMART (Bruker, 2007)'
_computing_data_reduction 'SAINT (Bruker, 2007)'
_computing_molecular_graphics 'ORTEP-3 (Farrugia, 1997)'
_computing_structure_refinement 'SHELXL-97 (Sheldrick, 2008)'
_computing_structure_solution 'SHELXS-97 (Sheldrick, 2008)'
_diffrn_ambient_temperature 296(2)
_diffrn_measured_fraction_theta_full 0.999
_diffrn_measured_fraction_theta_max 0.999
_diffrn_measurement_device_type 'Bruker Smart Apex area detector'
_diffrn_measurement_method \w
_diffrn_radiation_monochromator graphite
_diffrn_radiation_source 'normal-focus sealed tube'
_diffrn_radiation_type MoK\a
_diffrn_radiation_wavelength 0.71073
_diffrn_reflns_av_R_equivalents 0.0433
_diffrn_reflns_av_sigmaI/netI 0.0561
_diffrn_reflns_limit_h_max 9
_diffrn_reflns_limit_h_min -9
_diffrn_reflns_limit_k_max 27
_diffrn_reflns_limit_k_min -27
_diffrn_reflns_limit_l_max 14
_diffrn_reflns_limit_l_min -14
_diffrn_reflns_number 21865
_diffrn_reflns_theta_full 28.32
_diffrn_reflns_theta_max 28.32
_diffrn_reflns_theta_min 1.93
_exptl_absorpt_coefficient_mu 9.628
_exptl_absorpt_correction_T_max 0.2490
_exptl_absorpt_correction_T_min 0.1667
_exptl_absorpt_correction_type multi-scan
_exptl_absorpt_process_details 'SADABS; Sheldrick, 1996'
_exptl_crystal_colour yellow
_exptl_crystal_density_diffrn 2.033
_exptl_crystal_density_method 'not measured'
_exptl_crystal_description block
_exptl_crystal_F_000 944
_exptl_crystal_size_max 0.29
_exptl_crystal_size_mid 0.26
_exptl_crystal_size_min 0.20
_refine_diff_density_max 2.006
_refine_diff_density_min -0.888
_refine_diff_density_rms 0.134
_refine_ls_abs_structure_details 'Flack H D (1983), Acta Cryst. A39, 876-881'
_refine_ls_abs_structure_Flack 0.001(7)
_refine_ls_extinction_method none
_refine_ls_goodness_of_fit_ref 1.011
_refine_ls_hydrogen_treatment constr
_refine_ls_matrix_type full
_refine_ls_number_parameters 307
_refine_ls_number_reflns 7964
_refine_ls_number_restraints 1
_refine_ls_restrained_S_all 1.011
_refine_ls_R_factor_all 0.0336
_refine_ls_R_factor_gt 0.0294
_refine_ls_shift/su_max 0.002
_refine_ls_shift/su_mean 0.000
_refine_ls_structure_factor_coef Fsqd
_refine_ls_weighting_details 'calc w=1/[\s^2^(Fo^2^)+(0.0251P)^2^+0.0000P] where P=(Fo^2^+2Fc^2^)/3'
_refine_ls_weighting_scheme calc
_refine_ls_wR_factor_gt 0.0704
_refine_ls_wR_factor_ref 0.0718
_reflns_number_gt 7311
_reflns_number_total 7964
_reflns_threshold_expression >2sigma(I)
_cod_data_source_file c3nj01624b2.cif
_cod_data_source_block JR49C
_cod_depositor_comments 'Adding full bibliography for 7054149--7054150.cif.'
_cod_original_sg_symbol_Hall 'P 2yb '
_cod_original_sg_symbol_H-M 'P 21 '
_cod_database_code 7054150

loop_
_symmetry_equiv_pos_as_xyz
'x, y, z'
'-x, y+1/2, -z'

loop_
_atom_site_label
_atom_site_type_symbol
_atom_site_fract_x
_atom_site_fract_y
_atom_site_fract_z
_atom_site_U_iso_or_equiv
_atom_site_adp_type
_atom_site_occupancy
_atom_site_symmetry_multiplicity
_atom_site_calc_flag
_atom_site_refinement_flags
_atom_site_attached_hydrogens
Au1 Au -0.01178(4) 0.498251(16) -0.035579(19) 0.03889(7) Uani 1 1 d . 0
Au2 Au 0.47957(3) 0.750957(8) 0.00132(4) 0.02905(6) Uani 1 1 d . 0
N1 N 0.1939(6) 0.4943(3) 0.1018(4) 0.0350(10) Uani 1 1 d . 0
H1A H 0.2725 0.4628 0.0840 0.042 Uiso 1 1 calc R 0
H1B H 0.2538 0.5322 0.1061 0.042 Uiso 1 1 calc R 0
N2 N -0.1751(7) 0.5054(3) 0.1125(4) 0.0377(12) Uani 1 1 d . 0
H2A H -0.2571 0.5371 0.0976 0.045 Uiso 1 1 calc R 0
H2B H -0.2348 0.4679 0.1222 0.045 Uiso 1 1 calc R 0
N3 N 0.6222(7) 0.8000(3) 0.1437(6) 0.0413(14) Uani 1 1 d . 0
H3A H 0.7266 0.7792 0.1648 0.050 Uiso 1 1 calc R 0
H3B H 0.6487 0.8402 0.1174 0.050 Uiso 1 1 calc R 0
N4 N 0.2674(7) 0.7671(3) 0.1108(6) 0.0447(16) Uani 1 1 d . 0
H4A H 0.1708 0.7806 0.0619 0.054 Uiso 1 1 calc R 0
H4B H 0.2372 0.7300 0.1492 0.054 Uiso 1 1 calc R 0
N5 N 0.3346(7) 0.7033(3) -0.1368(6) 0.0394(13) Uani 1 1 d . 0
H5A H 0.2607 0.6745 -0.1023 0.047 Uiso 1 1 calc R 0
H5B H 0.2661 0.7314 -0.1838 0.047 Uiso 1 1 calc R 0
N6 N 0.6889(7) 0.7341(3) -0.1096(6) 0.0362(14) Uani 1 1 d . 0
H6A H 0.7575 0.7700 -0.1138 0.043 Uiso 1 1 calc R 0
H6B H 0.7588 0.7020 -0.0761 0.043 Uiso 1 1 calc R 0
Cl1 Cl -0.2581(3) 0.50312(13) -0.17505(16) 0.0687(6) Uani 1 1 d . 0
Cl2 Cl 0.1886(4) 0.48945(16) -0.18935(18) 0.0821(8) Uani 1 1 d . 0
Cl3 Cl 0.0124(2) 0.64811(10) 0.0069(2) 0.0463(5) Uani 1 1 d . 0
Cl4 Cl 0.5012(3) 0.61692(10) 0.1484(3) 0.0603(6) Uani 1 1 d . 0
Cl5 Cl 0.4698(2) 0.88916(9) 0.8676(3) 0.0545(5) Uani 1 1 d . 0
Cl6 Cl 0.9575(2) 0.84387(9) 0.9718(2) 0.0458(5) Uani 1 1 d . 0
C1 C 0.1136(8) 0.4806(3) 0.2249(5) 0.0302(12) Uani 1 1 d . 0
H1 H 0.0821 0.4346 0.2278 0.036 Uiso 1 1 calc R 0
C2 C 0.2440(8) 0.4962(4) 0.3388(5) 0.0442(14) Uani 1 1 d . 0
H2C H 0.2805 0.5413 0.3358 0.053 Uiso 1 1 calc R 0
H2D H 0.3516 0.4695 0.3367 0.053 Uiso 1 1 calc R 0
C3 C 0.1484(10) 0.4831(4) 0.4618(6) 0.0503(18) Uani 1 1 d . 0
H3C H 0.1182 0.4375 0.4664 0.060 Uiso 1 1 calc R 0
H3D H 0.2299 0.4935 0.5345 0.060 Uiso 1 1 calc R 0
C4 C -0.0204(10) 0.5227(4) 0.4665(6) 0.0503(18) Uani 1 1 d . 0
H4C H 0.0108 0.5683 0.4668 0.060 Uiso 1 1 calc R 0
H4D H -0.0781 0.5132 0.5444 0.060 Uiso 1 1 calc R 0
C5 C -0.1532(8) 0.5083(4) 0.3527(5) 0.0414(15) Uani 1 1 d . 0
H5C H -0.1933 0.4636 0.3559 0.050 Uiso 1 1 calc R 0
H5D H -0.2585 0.5361 0.3553 0.050 Uiso 1 1 calc R 0
C6 C -0.0584(8) 0.5202(3) 0.2301(6) 0.0315(13) Uani 1 1 d . 0
H6 H -0.0252 0.5661 0.2275 0.038 Uiso 1 1 calc R 0
C7 C 0.5109(9) 0.8035(3) 0.2540(6) 0.0370(14) Uani 1 1 d . 0
H7 H 0.5137 0.7608 0.2946 0.044 Uiso 1 1 calc R 0
C8 C 0.5778(13) 0.8532(4) 0.3541(10) 0.066(3) Uani 1 1 d . 0
H8A H 0.5821 0.8958 0.3157 0.079 Uiso 1 1 calc R 0
H8B H 0.6992 0.8419 0.3867 0.079 Uiso 1 1 calc R 0
C9 C 0.4487(13) 0.8545(5) 0.4648(9) 0.071(3) Uani 1 1 d . 0
H9A H 0.4549 0.8131 0.5086 0.085 Uiso 1 1 calc R 0
H9B H 0.4881 0.8878 0.5250 0.085 Uiso 1 1 calc R 0
C10 C 0.2622(14) 0.8670(5) 0.4193(9) 0.075(3) Uani 1 1 d . 0
H10A H 0.2532 0.9105 0.3844 0.090 Uiso 1 1 calc R 0
H10B H 0.1846 0.8646 0.4899 0.090 Uiso 1 1 calc R 0
C11 C 0.1986(11) 0.8192(5) 0.3195(9) 0.073(3) Uani 1 1 d . 0
H11A H 0.0764 0.8304 0.2886 0.087 Uiso 1 1 calc R 0
H11B H 0.1950 0.7765 0.3574 0.087 Uiso 1 1 calc R 0
C12 C 0.3189(9) 0.8171(4) 0.2079(6) 0.0440(16) Uani 1 1 d . 0
H12 H 0.3146 0.8596 0.1666 0.053 Uiso 1 1 calc R 0
C13 C 0.4632(9) 0.6685(3) -0.2200(6) 0.0400(15) Uani 1 1 d . 0
H13 H 0.5121 0.6302 -0.1748 0.048 Uiso 1 1 calc R 0
C14 C 0.3724(12) 0.6470(4) -0.3505(9) 0.057(2) Uani 1 1 d . 0
H14A H 0.2786 0.6154 -0.3371 0.068 Uiso 1 1 calc R 0
H14B H 0.3164 0.6841 -0.3933 0.068 Uiso 1 1 calc R 0
C15 C 0.5130(13) 0.6176(5) -0.4330(9) 0.070(3) Uani 1 1 d . 0
H15A H 0.5608 0.5782 -0.3937 0.084 Uiso 1 1 calc R 0
H15B H 0.4563 0.6065 -0.5154 0.084 Uiso 1 1 calc R 0
C16 C 0.6671(13) 0.6649(4) -0.4498(8) 0.065(2) Uani 1 1 d . 0
H16A H 0.6208 0.7023 -0.4970 0.078 Uiso 1 1 calc R 0
H16B H 0.7574 0.6444 -0.4991 0.078 Uiso 1 1 calc R 0
C17 C 0.7581(11) 0.6878(4) -0.3210(9) 0.060(2) Uani 1 1 d . 0
H17A H 0.8180 0.6515 -0.2777 0.072 Uiso 1 1 calc R 0
H17B H 0.8487 0.7205 -0.3357 0.072 Uiso 1 1 calc R 0
C18 C 0.6160(8) 0.7158(3) -0.2388(6) 0.0357(14) Uani 1 1 d . 0
H18 H 0.5648 0.7545 -0.2807 0.043 Uiso 1 1 calc R 0
O1 O 0.1609(8) 0.8100(3) 0.7276(7) 0.0637(16) Uani 1 1 d . 2
O2 O 0.8465(8) 0.6976(3) 0.2507(7) 0.0649(17) Uani 1 1 d . 2

loop_
_atom_site_aniso_label
_atom_site_aniso_U_11
_atom_site_aniso_U_22
_atom_site_aniso_U_33
_atom_site_aniso_U_23
_atom_site_aniso_U_13
_atom_site_aniso_U_12
Au1 0.05499(17) 0.03673(12) 0.02451(11) 0.0008(2) -0.00127(13) 0.00290(11)
Au2 0.02721(10) 0.03300(11) 0.02685(11) 0.00161(7) 0.00110(8) 0.00024(11)
N1 0.033(3) 0.041(3) 0.031(2) -0.001(3) 0.0029(18) 0.005(2)
N2 0.036(3) 0.042(3) 0.034(2) 0.003(3) -0.006(2) 0.001(3)
N3 0.038(3) 0.049(3) 0.038(4) -0.014(3) 0.010(3) -0.006(2)
N4 0.033(3) 0.070(5) 0.031(3) -0.001(3) 0.003(2) -0.001(3)
N5 0.038(3) 0.051(3) 0.029(3) 0.002(3) 0.000(2) -0.010(2)
N6 0.029(2) 0.044(3) 0.035(4) -0.011(3) 0.004(2) 0.001(2)
Cl1 0.0917(15) 0.0630(11) 0.0465(9) -0.0015(14) -0.0329(9) 0.0043(13)
Cl2 0.110(2) 0.102(2) 0.0371(9) 0.0015(13) 0.0287(10) 0.0192(16)
Cl3 0.0403(10) 0.0397(10) 0.0600(14) 0.0054(8) 0.0101(9) -0.0033(6)
Cl4 0.0458(10) 0.0498(10) 0.0845(18) 0.0223(11) -0.0024(10) 0.0000(8)
Cl5 0.0380(9) 0.0458(10) 0.0795(16) 0.0168(10) 0.0021(9) 0.0006(7)
Cl6 0.0362(9) 0.0410(8) 0.0598(13) 0.0044(8) 0.0010(8) -0.0026(7)
C1 0.034(3) 0.033(3) 0.024(3) 0.0061(19) 0.000(2) 0.001(2)
C2 0.041(4) 0.063(4) 0.028(3) 0.000(4) -0.005(2) 0.008(3)
C3 0.052(4) 0.068(5) 0.030(3) 0.004(3) -0.002(3) 0.001(3)
C4 0.058(5) 0.062(5) 0.031(4) 0.001(3) 0.012(3) 0.008(3)
C5 0.041(3) 0.052(4) 0.032(3) 0.006(3) 0.009(2) 0.002(3)
C6 0.035(3) 0.030(3) 0.029(3) 0.001(2) 0.000(2) -0.003(2)
C7 0.043(4) 0.040(3) 0.028(3) -0.002(3) 0.007(3) -0.003(3)
C8 0.073(6) 0.074(6) 0.051(6) -0.021(5) 0.009(4) -0.030(5)
C9 0.093(7) 0.074(6) 0.047(6) -0.023(5) 0.011(5) -0.013(5)
C10 0.090(7) 0.090(7) 0.048(5) 0.003(5) 0.025(5) 0.031(5)
C11 0.046(5) 0.137(8) 0.037(5) -0.004(5) 0.014(4) 0.028(5)
C12 0.046(4) 0.054(4) 0.034(4) -0.003(3) 0.012(3) 0.012(3)
C13 0.051(4) 0.036(3) 0.033(4) 0.000(3) 0.002(3) -0.008(3)
C14 0.068(5) 0.066(5) 0.036(5) -0.014(4) -0.007(4) -0.010(4)
C15 0.095(7) 0.074(6) 0.040(5) -0.022(4) -0.007(4) 0.006(5)
C16 0.078(6) 0.085(6) 0.034(4) -0.016(4) 0.005(4) 0.022(5)
C17 0.052(5) 0.076(5) 0.051(6) -0.023(4) 0.006(4) 0.008(4)
C18 0.033(3) 0.044(4) 0.030(3) -0.003(3) 0.005(3) 0.001(3)
O1 0.066(4) 0.065(3) 0.060(4) -0.002(3) 0.002(3) 0.007(3)
O2 0.057(3) 0.070(4) 0.067(5) -0.006(3) -0.002(3) 0.011(3)

loop_
_atom_type_symbol
_atom_type_description
_atom_type_scat_dispersion_real
_atom_type_scat_dispersion_imag
_atom_type_scat_source
C C 0.0033 0.0016 'International Tables Vol C Tables 4.2.6.8 and 6.1.1.4'
H H 0.0000 0.0000 'International Tables Vol C Tables 4.2.6.8 and 6.1.1.4'
N N 0.0061 0.0033 'International Tables Vol C Tables 4.2.6.8 and 6.1.1.4'
O O 0.0106 0.0060 'International Tables Vol C Tables 4.2.6.8 and 6.1.1.4'
Cl Cl 0.1484 0.1585 'International Tables Vol C Tables 4.2.6.8 and 6.1.1.4'
Au Au -2.0133 8.8022 'International Tables Vol C Tables 4.2.6.8 and 6.1.1.4'

loop_
_geom_angle_atom_site_label_1
_geom_angle_atom_site_label_2
_geom_angle_atom_site_label_3
_geom_angle
N1 Au1 N2 84.80(19)
N1 Au1 Cl2 90.78(14)
N2 Au1 Cl2 175.57(15)
N1 Au1 Cl1 175.01(14)
N2 Au1 Cl1 90.21(15)
Cl2 Au1 Cl1 94.21(9)
N5 Au2 N6 83.7(2)
N5 Au2 N4 95.5(2)
N6 Au2 N4 179.2(3)
N5 Au2 N3 178.8(2)
N6 Au2 N3 97.5(2)
N4 Au2 N3 83.3(2)
C1 N1 Au1 107.9(3)
C1 N1 H1A 110.1
Au1 N1 H1A 110.1
C1 N1 H1B 110.1
Au1 N1 H1B 110.1
H1A N1 H1B 108.4
C6 N2 Au1 108.1(4)
C6 N2 H2A 110.1
Au1 N2 H2A 110.1
C6 N2 H2B 110.1
Au1 N2 H2B 110.1
H2A N2 H2B 108.4
C7 N3 Au2 108.5(4)
C7 N3 H3A 110.0
Au2 N3 H3A 110.0
C7 N3 H3B 110.0
Au2 N3 H3B 110.0
H3A N3 H3B 108.4
C12 N4 Au2 109.3(4)
C12 N4 H4A 109.8
Au2 N4 H4A 109.8
C12 N4 H4B 109.8
Au2 N4 H4B 109.8
H4A N4 H4B 108.3
C13 N5 Au2 109.0(4)
C13 N5 H5A 109.9
Au2 N5 H5A 109.9
C13 N5 H5B 109.9
Au2 N5 H5B 109.9
H5A N5 H5B 108.3
C18 N6 Au2 109.1(4)
C18 N6 H6A 109.9
Au2 N6 H6A 109.9
C18 N6 H6B 109.9
Au2 N6 H6B 109.9
H6A N6 H6B 108.3
N1 C1 C6 108.1(4)
N1 C1 C2 112.3(5)
C6 C1 C2 110.3(5)
N1 C1 H1 108.7
C6 C1 H1 108.7
C2 C1 H1 108.7
C1 C2 C3 109.0(5)
C1 C2 H2C 109.9
C3 C2 H2C 109.9
C1 C2 H2D 109.9
C3 C2 H2D 109.9
H2C C2 H2D 108.3
C4 C3 C2 111.1(6)
C4 C3 H3C 109.4
C2 C3 H3C 109.4
C4 C3 H3D 109.4
C2 C3 H3D 109.4
H3C C3 H3D 108.0
C3 C4 C5 111.4(6)
C3 C4 H4C 109.4
C5 C4 H4C 109.4
C3 C4 H4D 109.4
C5 C4 H4D 109.4
H4C C4 H4D 108.0
C6 C5 C4 109.1(5)
C6 C5 H5C 109.9
C4 C5 H5C 109.9
C6 C5 H5D 109.9
C4 C5 H5D 109.9
H5C C5 H5D 108.3
N2 C6 C1 107.5(5)
N2 C6 C5 113.4(5)
C1 C6 C5 111.9(5)
N2 C6 H6 107.9
C1 C6 H6 107.9
C5 C6 H6 107.9
N3 C7 C12 108.6(6)
N3 C7 C8 114.0(6)
C12 C7 C8 111.0(6)
N3 C7 H7 107.7
C12 C7 H7 107.7
C8 C7 H7 107.7
C7 C8 C9 110.0(6)
C7 C8 H8A 109.7
C9 C8 H8A 109.7
C7 C8 H8B 109.7
C9 C8 H8B 109.7
H8A C8 H8B 108.2
C10 C9 C8 111.7(8)
C10 C9 H9A 109.3
C8 C9 H9A 109.3
C10 C9 H9B 109.3
C8 C9 H9B 109.3
H9A C9 H9B 107.9
C9 C10 C11 111.4(7)
C9 C10 H10A 109.4
C11 C10 H10A 109.4
C9 C10 H10B 109.4
C11 C10 H10B 109.4
H10A C10 H10B 108.0
C10 C11 C12 113.0(8)
C10 C11 H11A 109.0
C12 C11 H11A 109.0
C10 C11 H11B 109.0
C12 C11 H11B 109.0
H11A C11 H11B 107.8
N4 C12 C7 106.9(5)
N4 C12 C11 114.6(7)
C7 C12 C11 110.1(6)
N4 C12 H12 108.4
C7 C12 H12 108.4
C11 C12 H12 108.4
N5 C13 C18 105.7(5)
N5 C13 C14 113.3(6)
C18 C13 C14 110.6(6)
N5 C13 H13 109.1
C18 C13 H13 109.1
C14 C13 H13 109.1
C15 C14 C13 110.2(7)
C15 C14 H14A 109.6
C13 C14 H14A 109.6
C15 C14 H14B 109.6
C13 C14 H14B 109.6
H14A C14 H14B 108.1
C16 C15 C14 110.8(7)
C16 C15 H15A 109.5
C14 C15 H15A 109.5
C16 C15 H15B 109.5
C14 C15 H15B 109.5
H15A C15 H15B 108.1
C15 C16 C17 112.4(8)
C15 C16 H16A 109.1
C17 C16 H16A 109.1
C15 C16 H16B 109.1
C17 C16 H16B 109.1
H16A C16 H16B 107.9
C18 C17 C16 109.8(6)
C18 C17 H17A 109.7
C16 C17 H17A 109.7
C18 C17 H17B 109.7
C16 C17 H17B 109.7
H17A C17 H17B 108.2
N6 C18 C13 106.0(5)
N6 C18 C17 113.4(6)
C13 C18 C17 112.2(6)
N6 C18 H18 108.4
C13 C18 H18 108.4
C17 C18 H18 108.4

loop_
_geom_bond_atom_site_label_1
_geom_bond_atom_site_label_2
_geom_bond_distance
Au1 N1 2.038(4)
Au1 N2 2.040(5)
Au1 Cl2 2.272(2)
Au1 Cl1 2.2727(17)
Au2 N5 2.013(6)
Au2 N6 2.029(5)
Au2 N4 2.034(6)
Au2 N3 2.049(6)
N1 C1 1.488(7)
N1 H1A 0.9000
N1 H1B 0.9000
N2 C6 1.499(7)
N2 H2A 0.9000
N2 H2B 0.9000
N3 C7 1.469(8)
N3 H3A 0.9000
N3 H3B 0.9000
N4 C12 1.489(9)
N4 H4A 0.9000
N4 H4B 0.9000
N5 C13 1.515(9)
N5 H5A 0.9000
N5 H5B 0.9000
N6 C18 1.484(9)
N6 H6A 0.9000
N6 H6B 0.9000
C1 C6 1.517(8)
C1 C2 1.529(8)
C1 H1 0.9800
C2 C3 1.540(8)
C2 H2C 0.9700
C2 H2D 0.9700
C3 C4 1.496(9)
C3 H3C 0.9700
C3 H3D 0.9700
C4 C5 1.533(9)
C4 H4C 0.9700
C4 H4D 0.9700
C5 C6 1.530(8)
C5 H5C 0.9700
C5 H5D 0.9700
C6 H6 0.9800
C7 C12 1.499(9)
C7 C8 1.532(11)
C7 H7 0.9800
C8 C9 1.555(13)
C8 H8A 0.9700
C8 H8B 0.9700
C9 C10 1.456(13)
C9 H9A 0.9700
C9 H9B 0.9700
C10 C11 1.497(13)
C10 H10A 0.9700
C10 H10B 0.9700
C11 C12 1.520(10)
C11 H11A 0.9700
C11 H11B 0.9700
C12 H12 0.9800
C13 C18 1.517(9)
C13 C14 1.559(10)
C13 H13 0.9800
C14 C15 1.524(11)
C14 H14A 0.9700
C14 H14B 0.9700
C15 C16 1.521(13)
C15 H15A 0.9700
C15 H15B 0.9700
C16 C17 1.553(11)
C16 H16A 0.9700
C16 H16B 0.9700
C17 C18 1.518(9)
C17 H17A 0.9700
C17 H17B 0.9700
C18 H18 0.9800

loop_
_geom_hbond_atom_site_label_D
_geom_hbond_atom_site_label_H
_geom_hbond_atom_site_label_A
_geom_hbond_distance_DH
_geom_hbond_distance_HA
_geom_hbond_distance_DA
_geom_hbond_angle_DHA
_geom_hbond_site_symmetry_A
N5 H5A Cl3 0.90 2.29 3.120(6) 152.3 .
N4 H4B Cl3 0.90 2.75 3.246(7) 115.7 .
N3 H3A O2 0.90 2.09 2.876(9) 145.9 .
N1 H1B Cl4 0.90 2.55 3.419(6) 162.0 .
N6 H6B Cl3 0.90 2.31 3.167(6) 159.8 1_655
N6 H6A Cl6 0.90 2.27 3.100(6) 152.6 1_554
N5 H5B O1 0.90 2.01 2.886(9) 165.6 1_554
N4 H4A Cl6 0.90 2.22 3.083(6) 161.5 1_454
N3 H3B Cl6 0.90 2.83 3.291(6) 113.0 1_554
N2 H2B Cl5 0.90 2.39 3.258(6) 162.6 2_546
N2 H2A Cl4 0.90 2.51 3.361(6) 157.0 1_455
N1 H1A Cl5 0.90 2.47 3.303(6) 154.5 2_646
